data_4135254
loop_
_publ_author_name
'Bennett, Steven H.'
'Fawcett, Alexander'
'Denton, Elliott H.'
'Biberger, Tobias'
'Fasano, Valerio'
'Winter, Nils'
'Aggarwal, Varinder K.'

_publ_section_title
;
 Difunctionalization of C-C \s-Bonds Enabled by the Reaction of
 Bicyclo[1.1.0]butyl Boronate Complexes with Electrophiles: Reaction
 Development, Scope, and Stereochemical Origins.
;
_journal_issue 39
_journal_name_full 'Journal of the American Chemical Society'
_journal_page_first 16766
_journal_page_last 16775
_journal_paper_doi 10.1021/jacs.0c07357
_journal_volume 142
_journal_year 2020
_chemical_formula_moiety 'C22 H33 B O4'
_chemical_formula_sum 'C22 H33 B O4'
_chemical_formula_weight 372.29
_space_group_crystal_system monoclinic
_space_group_IT_number 14
_space_group_name_Hall '-P 2ybc'
_space_group_name_H-M_alt 'P 1 21/c 1'
_atom_sites_solution_hydrogens geom
_atom_sites_solution_primary dual
_audit_creation_date 2019-05-07
_audit_creation_method
;
Olex2 1.2
(compiled 2018.05.29 svn.r3508 for OlexSys, GUI svn.r5506)
;
_cell_angle_alpha 90
_cell_angle_beta 98.427(3)
_cell_angle_gamma 90
_cell_formula_units_Z 4
_cell_length_a 14.1029(5)
_cell_length_b 11.3545(4)
_cell_length_c 13.1218(5)
_cell_measurement_reflns_used 2757
_cell_measurement_temperature 100(2)
_cell_measurement_theta_max 24.25
_cell_measurement_theta_min 2.31
_cell_volume 2078.53(13)
_computing_cell_refinement 'SAINT V8.38A (Bruker, 2016)'
_computing_data_collection 'Bruker Apex suite'
_computing_data_reduction 'SAINT V8.38A (Bruker, 2016)'
_computing_molecular_graphics 'Olex2 (Dolomanov et al., 2009)'
_computing_publication_material 'Olex2 (Dolomanov et al., 2009)'
_computing_structure_refinement 'ShelXL (Sheldrick, 2015)'
_computing_structure_solution 'ShelXT (Sheldrick, 2015)'
_diffrn_ambient_temperature 100(2)
_diffrn_detector 'Bruker area detector'
_diffrn_detector_type 'CCD area detector'
_diffrn_measured_fraction_theta_full 1.000
_diffrn_measured_fraction_theta_max 1.000
_diffrn_measurement_device 'Bruker Apex II kappa CCD area detector'
_diffrn_measurement_device_type 'Bruker APEX-II CCD'
_diffrn_measurement_method '\f and \w scans'
_diffrn_radiation_monochromator graphite
_diffrn_radiation_type MoK\a
_diffrn_radiation_wavelength 0.71073
_diffrn_reflns_av_R_equivalents 0.0440
_diffrn_reflns_av_unetI/netI 0.0396
_diffrn_reflns_Laue_measured_fraction_full 1.000
_diffrn_reflns_Laue_measured_fraction_max 1.000
_diffrn_reflns_limit_h_max 17
_diffrn_reflns_limit_h_min -17
_diffrn_reflns_limit_k_max 14
_diffrn_reflns_limit_k_min -11
_diffrn_reflns_limit_l_max 16
_diffrn_reflns_limit_l_min -15
_diffrn_reflns_number 16907
_diffrn_reflns_point_group_measured_fraction_full 1.000
_diffrn_reflns_point_group_measured_fraction_max 1.000
_diffrn_reflns_theta_full 25.242
_diffrn_reflns_theta_max 26.372
_diffrn_reflns_theta_min 2.313
_diffrn_source 'fine-focus sealed tube'
_diffrn_standards_number 0
_exptl_absorpt_coefficient_mu 0.079
_exptl_absorpt_correction_T_max 0.7456
_exptl_absorpt_correction_T_min 0.6392
_exptl_absorpt_correction_type multi-scan
_exptl_absorpt_process_details
'SADABS-2016/2 (Bruker,2016/2) was used for absorption correction. wR2(int) was 0.0716 before and 0.0496 after correction. The Ratio of minimum to maximum transmission is 0.8573. The \l/2 correction factor is Not present.'
_exptl_crystal_colour colourless
_exptl_crystal_colour_primary colourless
_exptl_crystal_density_diffrn 1.190
_exptl_crystal_description block
_exptl_crystal_F_000 808
_exptl_crystal_size_max 0.479
_exptl_crystal_size_mid 0.372
_exptl_crystal_size_min 0.304
_refine_diff_density_max 0.261
_refine_diff_density_min -0.202
_refine_diff_density_rms 0.040
_refine_ls_extinction_method none
_refine_ls_goodness_of_fit_ref 1.071
_refine_ls_hydrogen_treatment constr
_refine_ls_matrix_type full
_refine_ls_number_parameters 325
_refine_ls_number_reflns 4253
_refine_ls_number_restraints 265
_refine_ls_restrained_S_all 1.059
_refine_ls_R_factor_all 0.0719
_refine_ls_R_factor_gt 0.0499
_refine_ls_shift/su_max 0.000
_refine_ls_shift/su_mean 0.000
_refine_ls_structure_factor_coef Fsqd
_refine_ls_weighting_details 'w=1/[\s^2^(Fo^2^)+(0.1000P)^2^] where P=(Fo^2^+2Fc^2^)/3'
_refine_ls_weighting_scheme calc
_refine_ls_wR_factor_gt 0.1460
_refine_ls_wR_factor_ref 0.1631
_reflns_Friedel_coverage 0.000
_reflns_number_gt 3153
_reflns_number_total 4253
_reflns_threshold_expression 'I > 2\s(I)'
_cod_data_source_file ja0c07357_si_005.cif
_cod_data_source_block testm1
_cod_depositor_comments 'Adding full bibliography for 4135252--4135257.cif.'
_cod_database_code 4135254
_shelx_shelxl_version_number 2017/1
_shelx_space_group_comment
;
The symmetry employed for this shelxl refinement is uniquely defined
by the following loop, which should always be used as a source of
symmetry information in preference to the above space-group names.
They are only intended as comments.
;
_shelx_estimated_absorpt_t_max 0.976
_shelx_estimated_absorpt_t_min 0.963
_olex2_refinement_description
;
1. Fixed Uiso
 At 1.2 times of:
  All C(H) groups, All C(H,H) groups
 At 1.5 times of:
  All C(H,H,H) groups, All O(H) groups
2. Restrained distances
 O1-C5 \\sim O1A-C5
 with sigma of 0.01
 O4-C18 \\sim O4A-C18A \\sim O3-C17 \\sim O3A-C17A
 with sigma of 0.01
 C18A-C17A \\sim C22-C18
 with sigma of 0.01
 O4A-B1 \\sim O4-B1 \\sim O3-B1 \\sim O3A-B1
 with sigma of 0.01
 C21A-C18A \\sim C22A-C18A \\sim C21-C18 \\sim C22-C18 \\sim C20A-C17A \\sim
C19A-C17A \\sim C20-C17 ~
 C19-C17
 with sigma of 0.01
3. Uiso/Uaniso restraints and constraints
O4 \\sim O3 \\sim C22 \\sim C20 \\sim C18 \\sim C21 \\sim C19 \\sim C17 \\sim
O4A \\sim C18A \\sim C17A \\sim O3A \\sim C22A \\sim C21A \\sim C19A \\sim
C20A: within 2A with sigma of 0.01 and sigma for terminal atoms of 0.02
Uanis(C21A) = Uanis(C19)
Uanis(C19A) = Uanis(C20)
4. Others
 Sof(H5B)=Sof(O1A)=Sof(H1AA)=1-FVAR(1)
 Sof(H5A)=Sof(O1)=Sof(H1A)=FVAR(1)
 Sof(O4A)=Sof(C18A)=Sof(C17A)=Sof(O3A)=Sof(C22A)=Sof(H22D)=Sof(H22E)=Sof(H22F)=
 Sof(C21A)=Sof(H21D)=Sof(H21E)=Sof(H21F)=Sof(C19A)=Sof(H19D)=Sof(H19E)=
 Sof(H19F)=Sof(C20A)=Sof(H20D)=Sof(H20E)=Sof(H20F)=1-FVAR(2)
 Sof(O4)=Sof(O3)=Sof(C22)=Sof(H22A)=Sof(H22B)=Sof(H22C)=Sof(C20)=Sof(H20A)=
 Sof(H20B)=Sof(H20C)=Sof(C18)=Sof(C21)=Sof(H21A)=Sof(H21B)=Sof(H21C)=Sof(C19)=
 Sof(H19A)=Sof(H19B)=Sof(H19C)=Sof(C17)=FVAR(2)
5.a Ternary CH refined with riding coordinates:
 C1(H1), C12(H12), C5(H5A), C5(H5B)
5.b Secondary CH2 refined with riding coordinates:
 C4(H4B,H4A), C2(H2A,H2B), C13(H13A,H13B), C16(H16A,H16B), C14(H14A,H14B),
 C15(H15A,H15B)
5.c Aromatic/amide H refined with riding coordinates:
 C11(H11), C7(H7), C10(H10), C8(H8), C9(H9)
5.d Idealised Me refined as rotating group:
 C22(H22A,H22B,H22C), C20(H20A,H20B,H20C), C21(H21A,H21B,H21C), C19(H19A,H19B,
 H19C), C22A(H22D,H22E,H22F), C21A(H21D,H21E,H21F), C19A(H19D,H19E,H19F),
 C20A(H20D,H20E,H20F)
5.e Idealised tetrahedral OH refined as rotating group:
 O1(H1A), O1A(H1AA)
;
_olex2_submission_special_instructions 'No special instructions were received'

loop_
_space_group_symop_operation_xyz
'x, y, z'
'-x, y+1/2, -z+1/2'
'-x, -y, -z'
'x, -y-1/2, z-1/2'

loop_
_atom_site_label
_atom_site_type_symbol
_atom_site_fract_x
_atom_site_fract_y
_atom_site_fract_z
_atom_site_U_iso_or_equiv
_atom_site_adp_type
_atom_site_occupancy
_atom_site_site_symmetry_order
_atom_site_calc_flag
_atom_site_refinement_flags_posn
_atom_site_refinement_flags_adp
_atom_site_refinement_flags_occupancy
_atom_site_disorder_assembly
_atom_site_disorder_group
O4 O 0.61009(9) 0.65930(13) 0.52750(11) 0.0243(4) Uani 0.812(2) 1 d D U P A 1
O3 O 0.68249(10) 0.75246(17) 0.67188(12) 0.0274(4) Uani 0.812(2) 1 d D U P A 1
O2 O 0.97614(10) 0.88016(14) 0.76150(13) 0.0541(5) Uani 1 1 d . . . . .
C3 C 0.79609(11) 0.64660(14) 0.55831(12) 0.0200(4) Uani 1 1 d . . . . .
C1 C 0.77228(12) 0.50675(14) 0.44155(12) 0.0222(4) Uani 1 1 d . . . . .
H1 H 0.701553 0.493816 0.425021 0.027 Uiso 1 1 calc R . . . .
C4 C 0.79560(12) 0.63970(15) 0.43909(13) 0.0239(4) Uani 1 1 d . . . . .
H4B H 0.744309 0.687150 0.398870 0.029 Uiso 1 1 calc R . . . .
H4A H 0.858600 0.656931 0.417650 0.029 Uiso 1 1 calc R . . . .
C2 C 0.80345(12) 0.50840(14) 0.55941(12) 0.0229(4) Uani 1 1 d . . . . .
H2A H 0.869259 0.478563 0.581184 0.027 Uiso 1 1 calc R . . . .
H2B H 0.757303 0.469548 0.598571 0.027 Uiso 1 1 calc R . . . .
C12 C 0.88421(12) 0.70902(14) 0.61574(14) 0.0249(4) Uani 1 1 d . . . . .
H12 H 0.941451 0.675204 0.589434 0.030 Uiso 1 1 calc R . . . .
C6 C 0.79740(12) 0.29726(16) 0.38601(14) 0.0277(4) Uani 1 1 d . . . . .
C11 C 0.81757(13) 0.23951(16) 0.48066(15) 0.0318(4) Uani 1 1 d . . . . .
H11 H 0.849303 0.281008 0.538703 0.038 Uiso 1 1 calc R . . . .
C5 C 0.82557(13) 0.42531(16) 0.37684(14) 0.0320(4) Uani 1 1 d D . . . .
H5A H 0.894968 0.430770 0.406263 0.038 Uiso 0.635(3) 1 calc R . P B 1
H5B H 0.800478 0.446826 0.303970 0.038 Uiso 0.365(3) 1 calc R . P B 2
C13 C 0.89838(13) 0.68797(17) 0.73221(14) 0.0326(4) Uani 1 1 d . . . . .
H13A H 0.840552 0.713813 0.760678 0.039 Uiso 1 1 calc R . . . .
H13B H 0.907699 0.602823 0.746525 0.039 Uiso 1 1 calc R . . . .
C16 C 0.88380(13) 0.84154(15) 0.59323(16) 0.0346(5) Uani 1 1 d . . . . .
H16A H 0.883583 0.854430 0.518579 0.042 Uiso 1 1 calc R . . . .
H16B H 0.825000 0.877498 0.612533 0.042 Uiso 1 1 calc R . . . .
C7 C 0.75189(14) 0.23403(17) 0.30239(15) 0.0337(5) Uani 1 1 d . . . . .
H7 H 0.737444 0.271196 0.237092 0.040 Uiso 1 1 calc R . . . .
C10 C 0.79211(14) 0.12263(17) 0.49148(17) 0.0387(5) Uani 1 1 d . . . . .
H10 H 0.805339 0.085181 0.556757 0.046 Uiso 1 1 calc R . . . .
O1 O 0.81929(15) 0.45530(17) 0.27724(14) 0.0316(6) Uani 0.635(3) 1 d D . P B 1
H1A H 0.859707 0.508042 0.270595 0.047 Uiso 0.635(3) 1 calc GR . P B 1
C8 C 0.72720(14) 0.11633(18) 0.31354(16) 0.0392(5) Uani 1 1 d . . . . .
H8 H 0.695981 0.074112 0.255658 0.047 Uiso 1 1 calc R . . . .
C9 C 0.74741(14) 0.06069(17) 0.40700(17) 0.0382(5) Uani 1 1 d . . . . .
H9 H 0.730856 -0.019755 0.413687 0.046 Uiso 1 1 calc R . . . .
B1 B 0.69648(13) 0.68869(16) 0.58631(13) 0.0208(4) Uani 1 1 d D . . . .
C22 C 0.5053(5) 0.5836(4) 0.6387(3) 0.0323(10) Uani 0.812(2) 1 d D U P A 1
H22A H 0.490062 0.520460 0.588062 0.048 Uiso 0.812(2) 1 calc GR . P A 1
H22B H 0.449188 0.599865 0.672534 0.048 Uiso 0.812(2) 1 calc GR . P A 1
H22C H 0.559011 0.559156 0.690461 0.048 Uiso 0.812(2) 1 calc GR . P A 1
C20 C 0.5504(5) 0.7913(3) 0.7659(3) 0.0356(10) Uani 0.812(2) 1 d D U P A 1
H20A H 0.562935 0.714494 0.799329 0.053 Uiso 0.812(2) 1 calc GR . P A 1
H20B H 0.481753 0.808800 0.758875 0.053 Uiso 0.812(2) 1 calc GR . P A 1
H20C H 0.586484 0.852321 0.807897 0.053 Uiso 0.812(2) 1 calc GR . P A 1
C14 C 0.98529(13) 0.7561(2) 0.78377(17) 0.0474(6) Uani 1 1 d . . . . .
H14A H 0.992427 0.743984 0.859223 0.057 Uiso 1 1 calc R . . . .
H14B H 1.043687 0.725470 0.759254 0.057 Uiso 1 1 calc R . . . .
C18 C 0.53241(14) 0.69273(18) 0.58539(15) 0.0235(5) Uani 0.812(2) 1 d D U P A 1
C21 C 0.4472(3) 0.7342(3) 0.5106(3) 0.0313(8) Uani 0.812(2) 1 d D U P A 1
H21A H 0.467032 0.798181 0.468207 0.047 Uiso 0.812(2) 1 calc GR . P A 1
H21B H 0.397160 0.762813 0.548958 0.047 Uiso 0.812(2) 1 calc GR . P A 1
H21C H 0.422074 0.668641 0.466093 0.047 Uiso 0.812(2) 1 calc GR . P A 1
C19 C 0.5762(5) 0.9116(3) 0.6163(4) 0.0397(10) Uani 0.812(2) 1 d D U P A 1
H19A H 0.622828 0.962042 0.658617 0.060 Uiso 0.812(2) 1 calc GR . P A 1
H19B H 0.511555 0.943165 0.616346 0.060 Uiso 0.812(2) 1 calc GR . P A 1
H19C H 0.590833 0.909598 0.545606 0.060 Uiso 0.812(2) 1 calc GR . P A 1
C17 C 0.58162(14) 0.7884(2) 0.66019(17) 0.0254(5) Uani 0.812(2) 1 d D U P A 1
C15 C 0.97153(14) 0.90002(19) 0.6536(2) 0.0492(6) Uani 1 1 d . . . . .
H15A H 1.030077 0.868285 0.630165 0.059 Uiso 1 1 calc R . . . .
H15B H 0.969164 0.985781 0.639828 0.059 Uiso 1 1 calc R . . . .
O1A O 0.9172(2) 0.4451(3) 0.3856(3) 0.0279(10) Uani 0.365(3) 1 d D . P B 2
H1AA H 0.926910 0.507127 0.353713 0.042 Uiso 0.365(3) 1 calc GR . P B 2
O4A O 0.6367(4) 0.7510(6) 0.5170(4) 0.0294(16) Uani 0.188(2) 1 d D U P A 2
C18A C 0.5599(6) 0.7909(7) 0.5744(6) 0.0276(17) Uani 0.188(2) 1 d D U P A 2
C17A C 0.5712(5) 0.7093(8) 0.6670(6) 0.0281(17) Uani 0.188(2) 1 d D U P A 2
O3A O 0.6736(4) 0.6747(7) 0.6802(4) 0.0290(15) Uani 0.188(2) 1 d D U P A 2
C22A C 0.4640(10) 0.7788(15) 0.5065(15) 0.037(4) Uani 0.188(2) 1 d D U P A 2
H22D H 0.465328 0.822306 0.442217 0.056 Uiso 0.188(2) 1 calc GR . P A 2
H22E H 0.413503 0.810833 0.542404 0.056 Uiso 0.188(2) 1 calc GR . P A 2
H22F H 0.451157 0.695424 0.490903 0.056 Uiso 0.188(2) 1 calc GR . P A 2
C21A C 0.586(3) 0.9182(13) 0.595(2) 0.0397(10) Uani 0.188(2) 1 d D U P A 2
H21D H 0.634988 0.923682 0.656328 0.060 Uiso 0.188(2) 1 calc GR . P A 2
H21E H 0.529279 0.962631 0.606394 0.060 Uiso 0.188(2) 1 calc GR . P A 2
H21F H 0.612056 0.951072 0.535591 0.060 Uiso 0.188(2) 1 calc GR . P A 2
C19A C 0.553(3) 0.759(2) 0.7692(13) 0.0356(10) Uani 0.188(2) 1 d D U P A 2
H19D H 0.584397 0.835971 0.780145 0.053 Uiso 0.188(2) 1 calc GR . P A 2
H19E H 0.579786 0.705225 0.824700 0.053 Uiso 0.188(2) 1 calc GR . P A 2
H19F H 0.484197 0.767580 0.769210 0.053 Uiso 0.188(2) 1 calc GR . P A 2
C20A C 0.519(2) 0.5934(16) 0.6671(18) 0.039(4) Uani 0.188(2) 1 d D U P A 2
H20D H 0.461209 0.603683 0.698956 0.058 Uiso 0.188(2) 1 calc GR . P A 2
H20E H 0.561199 0.535275 0.706378 0.058 Uiso 0.188(2) 1 calc GR . P A 2
H20F H 0.501776 0.565763 0.596087 0.058 Uiso 0.188(2) 1 calc GR . P A 2

loop_
_atom_site_aniso_label
_atom_site_aniso_U_11
_atom_site_aniso_U_22
_atom_site_aniso_U_33
_atom_site_aniso_U_23
_atom_site_aniso_U_13
_atom_site_aniso_U_12
O4 0.0173(7) 0.0327(9) 0.0232(8) -0.0087(6) 0.0037(6) 0.0018(6)
O3 0.0166(8) 0.0368(11) 0.0276(8) -0.0115(8) -0.0011(6) 0.0044(7)
O2 0.0253(7) 0.0657(11) 0.0716(11) -0.0490(9) 0.0080(7) -0.0078(7)
C3 0.0213(8) 0.0176(8) 0.0204(8) -0.0001(6) 0.0009(6) 0.0003(6)
C1 0.0215(8) 0.0239(9) 0.0223(9) -0.0034(7) 0.0065(7) -0.0022(7)
C4 0.0232(9) 0.0260(9) 0.0228(9) 0.0015(7) 0.0049(7) -0.0023(7)
C2 0.0269(9) 0.0200(8) 0.0220(9) -0.0003(7) 0.0042(7) 0.0028(7)
C12 0.0181(8) 0.0238(9) 0.0315(10) -0.0080(7) -0.0001(7) 0.0032(7)
C6 0.0216(9) 0.0289(10) 0.0351(10) -0.0119(8) 0.0123(7) -0.0010(7)
C11 0.0268(9) 0.0260(10) 0.0407(11) -0.0085(8) -0.0011(8) 0.0051(7)
C5 0.0352(10) 0.0316(10) 0.0331(10) -0.0094(8) 0.0173(8) -0.0051(8)
C13 0.0238(9) 0.0414(11) 0.0300(10) -0.0119(8) -0.0043(7) 0.0103(8)
C16 0.0246(10) 0.0237(10) 0.0559(13) -0.0104(8) 0.0072(9) -0.0027(7)
C7 0.0331(10) 0.0405(11) 0.0304(10) -0.0123(8) 0.0146(8) -0.0066(8)
C10 0.0386(11) 0.0282(10) 0.0484(13) -0.0025(9) 0.0031(9) 0.0076(8)
O1 0.0457(13) 0.0307(12) 0.0205(10) -0.0009(8) 0.0114(9) -0.0037(9)
C8 0.0335(11) 0.0424(12) 0.0452(12) -0.0247(10) 0.0178(9) -0.0126(9)
C9 0.0337(11) 0.0269(10) 0.0573(14) -0.0103(9) 0.0174(10) -0.0024(8)
B1 0.0233(10) 0.0179(9) 0.0202(9) 0.0000(7) 0.0002(7) 0.0013(7)
C22 0.026(2) 0.0339(16) 0.036(2) 0.0006(13) 0.0035(18) -0.0009(12)
C20 0.0305(12) 0.050(3) 0.0266(11) -0.0103(14) 0.0033(9) 0.009(2)
C14 0.0206(10) 0.0744(17) 0.0440(13) -0.0300(11) -0.0057(9) 0.0119(10)
C18 0.0184(10) 0.0299(12) 0.0229(11) -0.0046(9) 0.0050(8) 0.0026(8)
C21 0.0210(14) 0.047(2) 0.0256(14) -0.0035(15) 0.0023(11) 0.0039(13)
C19 0.038(2) 0.0275(11) 0.056(3) -0.0022(13) 0.0145(17) 0.0039(10)
C17 0.0185(10) 0.0305(12) 0.0264(11) -0.0060(10) 0.0005(8) 0.0054(9)
C15 0.0272(11) 0.0406(12) 0.0820(18) -0.0307(12) 0.0155(11) -0.0087(9)
O1A 0.0136(16) 0.028(2) 0.044(2) 0.0045(15) 0.0105(14) 0.0053(13)
O4A 0.027(3) 0.039(4) 0.024(3) 0.005(3) 0.011(2) 0.015(3)
C18A 0.025(3) 0.030(3) 0.029(3) -0.002(3) 0.008(3) 0.010(3)
C17A 0.021(3) 0.034(3) 0.030(3) -0.001(3) 0.007(3) 0.000(3)
O3A 0.024(3) 0.035(4) 0.030(3) 0.006(3) 0.007(2) 0.007(3)
C22A 0.024(6) 0.050(8) 0.037(6) -0.005(7) 0.000(5) 0.016(6)
C21A 0.038(2) 0.0275(11) 0.056(3) -0.0022(13) 0.0145(17) 0.0039(10)
C19A 0.0305(12) 0.050(3) 0.0266(11) -0.0103(14) 0.0033(9) 0.009(2)
C20A 0.020(7) 0.049(8) 0.046(10) 0.019(7) 0.000(8) -0.007(5)

loop_
_atom_type_symbol
_atom_type_description
_atom_type_scat_dispersion_real
_atom_type_scat_dispersion_imag
_atom_type_scat_source
C C 0.0033 0.0016 'International Tables Vol C Tables 4.2.6.8 and 6.1.1.4'
H H 0.0000 0.0000 'International Tables Vol C Tables 4.2.6.8 and 6.1.1.4'
B B 0.0013 0.0007 'International Tables Vol C Tables 4.2.6.8 and 6.1.1.4'
O O 0.0106 0.0060 'International Tables Vol C Tables 4.2.6.8 and 6.1.1.4'

loop_
_geom_angle_atom_site_label_1
_geom_angle_atom_site_label_2
_geom_angle_atom_site_label_3
_geom_angle
_geom_angle_site_symmetry_1
_geom_angle_site_symmetry_3
_geom_angle_publ_flag
B1 O4 C18 108.12(14) . . ?
B1 O3 C17 108.33(15) . . ?
C15 O2 C14 110.22(15) . . ?
C4 C3 C2 87.13(11) . . ?
C4 C3 B1 111.98(13) . . ?
C2 C3 B1 111.10(13) . . ?
C12 C3 C4 113.57(13) . . ?
C12 C3 C2 114.21(13) . . ?
C12 C3 B1 115.58(13) . . ?
C4 C1 H1 110.3 . . ?
C2 C1 H1 110.3 . . ?
C2 C1 C4 88.79(12) . . ?
C5 C1 H1 110.3 . . ?
C5 C1 C4 117.15(14) . . ?
C5 C1 C2 118.25(14) . . ?
C3 C4 H4B 113.7 . . ?
C3 C4 H4A 113.7 . . ?
C1 C4 C3 89.87(12) . . ?
C1 C4 H4B 113.7 . . ?
C1 C4 H4A 113.7 . . ?
H4B C4 H4A 110.9 . . ?
C3 C2 H2A 113.7 . . ?
C3 C2 H2B 113.7 . . ?
C1 C2 C3 89.66(12) . . ?
C1 C2 H2A 113.7 . . ?
C1 C2 H2B 113.7 . . ?
H2A C2 H2B 110.9 . . ?
C3 C12 H12 106.9 . . ?
C3 C12 C13 113.41(14) . . ?
C3 C12 C16 112.33(14) . . ?
C13 C12 H12 106.9 . . ?
C13 C12 C16 109.98(15) . . ?
C16 C12 H12 106.9 . . ?
C11 C6 C5 119.94(16) . . ?
C7 C6 C11 118.08(17) . . ?
C7 C6 C5 121.97(18) . . ?
C6 C11 H11 119.4 . . ?
C10 C11 C6 121.21(18) . . ?
C10 C11 H11 119.4 . . ?
C1 C5 H5A 106.4 . . ?
C1 C5 H5B 104.5 . . ?
C6 C5 C1 112.38(14) . . ?
C6 C5 H5A 106.4 . . ?
C6 C5 H5B 104.5 . . ?
O1 C5 C1 114.90(17) . . ?
O1 C5 C6 109.88(16) . . ?
O1 C5 H5A 106.4 . . ?
O1A C5 C1 114.2(2) . . ?
O1A C5 C6 115.3(2) . . ?
O1A C5 H5B 104.5 . . ?
C12 C13 H13A 109.6 . . ?
C12 C13 H13B 109.6 . . ?
H13A C13 H13B 108.2 . . ?
C14 C13 C12 110.09(16) . . ?
C14 C13 H13A 109.6 . . ?
C14 C13 H13B 109.6 . . ?
C12 C16 H16A 109.6 . . ?
C12 C16 H16B 109.6 . . ?
H16A C16 H16B 108.1 . . ?
C15 C16 C12 110.40(16) . . ?
C15 C16 H16A 109.6 . . ?
C15 C16 H16B 109.6 . . ?
C6 C7 H7 119.8 . . ?
C6 C7 C8 120.45(19) . . ?
C8 C7 H7 119.8 . . ?
C11 C10 H10 120.1 . . ?
C9 C10 C11 119.89(19) . . ?
C9 C10 H10 120.1 . . ?
C5 O1 H1A 109.5 . . ?
C7 C8 H8 119.6 . . ?
C9 C8 C7 120.86(18) . . ?
C9 C8 H8 119.6 . . ?
C10 C9 H9 120.2 . . ?
C8 C9 C10 119.50(19) . . ?
C8 C9 H9 120.2 . . ?
O4 B1 C3 122.56(14) . . ?
O3 B1 O4 111.26(15) . . ?
O3 B1 C3 126.11(15) . . ?
O4A B1 C3 119.5(3) . . ?
O3A B1 C3 121.7(3) . . ?
O3A B1 O4A 118.4(4) . . ?
H22A C22 H22B 109.5 . . ?
H22A C22 H22C 109.5 . . ?
H22B C22 H22C 109.5 . . ?
C18 C22 H22A 109.5 . . ?
C18 C22 H22B 109.5 . . ?
C18 C22 H22C 109.5 . . ?
H20A C20 H20B 109.5 . . ?
H20A C20 H20C 109.5 . . ?
H20B C20 H20C 109.5 . . ?
C17 C20 H20A 109.5 . . ?
C17 C20 H20B 109.5 . . ?
C17 C20 H20C 109.5 . . ?
O2 C14 C13 111.37(16) . . ?
O2 C14 H14A 109.4 . . ?
O2 C14 H14B 109.4 . . ?
C13 C14 H14A 109.4 . . ?
C13 C14 H14B 109.4 . . ?
H14A C14 H14B 108.0 . . ?
O4 C18 C22 106.7(3) . . ?
O4 C18 C21 109.1(2) . . ?
O4 C18 C17 102.04(15) . . ?
C22 C18 C21 109.1(3) . . ?
C22 C18 C17 113.8(2) . . ?
C21 C18 C17 115.5(2) . . ?
C18 C21 H21A 109.5 . . ?
C18 C21 H21B 109.5 . . ?
C18 C21 H21C 109.5 . . ?
H21A C21 H21B 109.5 . . ?
H21A C21 H21C 109.5 . . ?
H21B C21 H21C 109.5 . . ?
H19A C19 H19B 109.5 . . ?
H19A C19 H19C 109.5 . . ?
H19B C19 H19C 109.5 . . ?
C17 C19 H19A 109.5 . . ?
C17 C19 H19B 109.5 . . ?
C17 C19 H19C 109.5 . . ?
O3 C17 C20 108.5(3) . . ?
O3 C17 C18 101.97(15) . . ?
O3 C17 C19 107.0(3) . . ?
C20 C17 C18 115.4(3) . . ?
C19 C17 C20 108.9(2) . . ?
C19 C17 C18 114.4(3) . . ?
O2 C15 C16 111.30(17) . . ?
O2 C15 H15A 109.4 . . ?
O2 C15 H15B 109.4 . . ?
C16 C15 H15A 109.4 . . ?
C16 C15 H15B 109.4 . . ?
H15A C15 H15B 108.0 . . ?
C5 O1A H1AA 109.5 . . ?
B1 O4A C18A 104.5(5) . . ?
O4A C18A C17A 102.8(6) . . ?
O4A C18A C22A 109.3(10) . . ?
O4A C18A C21A 101.8(12) . . ?
C22A C18A C17A 113.3(9) . . ?
C21A C18A C17A 116.6(14) . . ?
C21A C18A C22A 111.7(17) . . ?
O3A C17A C18A 104.1(6) . . ?
O3A C17A C19A 106.3(14) . . ?
O3A C17A C20A 103.5(13) . . ?
C19A C17A C18A 118.2(12) . . ?
C20A C17A C18A 122.7(11) . . ?
C20A C17A C19A 100.4(16) . . ?
B1 O3A C17A 102.9(5) . . ?
C18A C22A H22D 109.5 . . ?
C18A C22A H22E 109.5 . . ?
C18A C22A H22F 109.5 . . ?
H22D C22A H22E 109.5 . . ?
H22D C22A H22F 109.5 . . ?
H22E C22A H22F 109.5 . . ?
C18A C21A H21D 109.5 . . ?
C18A C21A H21E 109.5 . . ?
C18A C21A H21F 109.5 . . ?
H21D C21A H21E 109.5 . . ?
H21D C21A H21F 109.5 . . ?
H21E C21A H21F 109.5 . . ?
C17A C19A H19D 109.5 . . ?
C17A C19A H19E 109.5 . . ?
C17A C19A H19F 109.5 . . ?
H19D C19A H19E 109.5 . . ?
H19D C19A H19F 109.5 . . ?
H19E C19A H19F 109.5 . . ?
C17A C20A H20D 109.5 . . ?
C17A C20A H20E 109.5 . . ?
C17A C20A H20F 109.5 . . ?
H20D C20A H20E 109.5 . . ?
H20D C20A H20F 109.5 . . ?
H20E C20A H20F 109.5 . . ?

loop_
_geom_bond_atom_site_label_1
_geom_bond_atom_site_label_2
_geom_bond_distance
_geom_bond_site_symmetry_2
_geom_bond_publ_flag
O4 B1 1.384(2) . ?
O4 C18 1.472(2) . ?
O3 B1 1.374(2) . ?
O3 C17 1.466(2) . ?
O2 C14 1.441(3) . ?
O2 C15 1.426(3) . ?
C3 C4 1.565(2) . ?
C3 C2 1.573(2) . ?
C3 C12 1.530(2) . ?
C3 B1 1.577(2) . ?
C1 H1 1.0000 . ?
C1 C4 1.546(2) . ?
C1 C2 1.545(2) . ?
C1 C5 1.526(2) . ?
C4 H4B 0.9900 . ?
C4 H4A 0.9900 . ?
C2 H2A 0.9900 . ?
C2 H2B 0.9900 . ?
C12 H12 1.0000 . ?
C12 C13 1.531(2) . ?
C12 C16 1.533(2) . ?
C6 C11 1.396(3) . ?
C6 C5 1.517(2) . ?
C6 C7 1.387(3) . ?
C11 H11 0.9500 . ?
C11 C10 1.388(3) . ?
C5 H5A 1.0000 . ?
C5 H5B 1.0000 . ?
C5 O1 1.341(2) . ?
C5 O1A 1.300(3) . ?
C13 H13A 0.9900 . ?
C13 H13B 0.9900 . ?
C13 C14 1.521(3) . ?
C16 H16A 0.9900 . ?
C16 H16B 0.9900 . ?
C16 C15 1.520(3) . ?
C7 H7 0.9500 . ?
C7 C8 1.394(3) . ?
C10 H10 0.9500 . ?
C10 C9 1.384(3) . ?
O1 H1A 0.8400 . ?
C8 H8 0.9500 . ?
C8 C9 1.372(3) . ?
C9 H9 0.9500 . ?
B1 O4A 1.347(5) . ?
B1 O3A 1.329(5) . ?
C22 H22A 0.9800 . ?
C22 H22B 0.9800 . ?
C22 H22C 0.9800 . ?
C22 C18 1.500(4) . ?
C20 H20A 0.9800 . ?
C20 H20B 0.9800 . ?
C20 H20C 0.9800 . ?
C20 C17 1.516(4) . ?
C14 H14A 0.9900 . ?
C14 H14B 0.9900 . ?
C18 C21 1.512(3) . ?
C18 C17 1.558(3) . ?
C21 H21A 0.9800 . ?
C21 H21B 0.9800 . ?
C21 H21C 0.9800 . ?
C19 H19A 0.9800 . ?
C19 H19B 0.9800 . ?
C19 H19C 0.9800 . ?
C19 C17 1.510(4) . ?
C15 H15A 0.9900 . ?
C15 H15B 0.9900 . ?
O1A H1AA 0.8400 . ?
O4A C18A 1.478(7) . ?
C18A C17A 1.518(7) . ?
C18A C22A 1.512(7) . ?
C18A C21A 1.507(8) . ?
C17A O3A 1.481(7) . ?
C17A C19A 1.510(8) . ?
C17A C20A 1.506(8) . ?
C22A H22D 0.9800 . ?
C22A H22E 0.9800 . ?
C22A H22F 0.9800 . ?
C21A H21D 0.9800 . ?
C21A H21E 0.9800 . ?
C21A H21F 0.9800 . ?
C19A H19D 0.9800 . ?
C19A H19E 0.9800 . ?
C19A H19F 0.9800 . ?
C20A H20D 0.9800 . ?
C20A H20E 0.9800 . ?
C20A H20F 0.9800 . ?
